data_1573960
loop_
_publ_author_name
'Maufort, Arthur'
'Van Landeghem, Melissa'
'Deutsch, Maxime'
'Banks, Peter'
'La Magna, Paola'
'Van Hecke, Kristof'
'Cerd&#xe1;, Jes&#xfa;s'
'Lutsen, Laurence'
'Vanderzande, Dirk'
'Quarti, Claudio'
'Beljonne, David'
'Pillet, S&#xe9;bastien'
'Vandewal, Koen'
'Van Gompel, Wouter T. M.'

_publ_section_title
;
 Structural rigidity, thermochromism and piezochromism of layered hybrid
 perovskites containing an interdigitated organic bilayer.
;
_journal_issue 13
_journal_name_full 'Chemical science'
_journal_page_first 5662
_journal_page_last 5675
_journal_paper_doi 10.1039/d4sc06637e
_journal_volume 16
_journal_year 2025
_chemical_formula_moiety 'I4 Pb, 2(C8 H9 F2 N4)'
_chemical_formula_sum 'C16 H18 F4 I4 N8 Pb'
_chemical_formula_weight 1113.17
_space_group_crystal_system orthorhombic
_space_group_IT_number 62
_space_group_name_Hall '-P 2ac 2n'
_space_group_name_H-M_alt 'P n m a'
_atom_sites_solution_hydrogens geom
_audit_creation_date 2024-02-08
_audit_creation_method
;
Olex2 1.5
(compiled 2023.08.24 svn.re1ec1418 for OlexSys, GUI svn.r6817)
;
_audit_update_record
;
2024-06-26 deposited with the CCDC.	2025-02-24 downloaded from the CCDC.
;
_cell_angle_alpha 90
_cell_angle_beta 90
_cell_angle_gamma 90
_cell_formula_units_Z 4
_cell_length_a 12.6989(10)
_cell_length_b 28.912(4)
_cell_length_c 6.4700(5)
_cell_measurement_reflns_used 9674
_cell_measurement_temperature 300(3)
_cell_measurement_theta_max 25.892
_cell_measurement_theta_min 3.227
_cell_volume 2375.5(4)
_computing_cell_refinement 'SAINT V8.40B (?, 2016)'
_computing_data_reduction 'SAINT V8.40B (?, 2016)'
_computing_molecular_graphics 'Olex2 1.5 (Dolomanov et al., 2009)'
_computing_publication_material 'Olex2 1.5 (Dolomanov et al., 2009)'
_computing_structure_refinement 'XL  (Sheldrick, 2008)'
_diffrn_ambient_pressure 1.61e+06
_diffrn_ambient_temperature 300(3)
_diffrn_measured_fraction_theta_full 0.417
_diffrn_measured_fraction_theta_max 0.391
_diffrn_measurement_device_type 'Bruker D8 Venture PHOTON III CMOS'
_diffrn_measurement_method '\w scans'
_diffrn_radiation_type MoK\a
_diffrn_radiation_wavelength 0.71073
_diffrn_reflns_av_R_equivalents 0.0353
_diffrn_reflns_av_unetI/netI 0.0162
_diffrn_reflns_Laue_measured_fraction_full 0.417
_diffrn_reflns_Laue_measured_fraction_max 0.391
_diffrn_reflns_limit_h_max 15
_diffrn_reflns_limit_h_min -15
_diffrn_reflns_limit_k_max 11
_diffrn_reflns_limit_k_min -11
_diffrn_reflns_limit_l_max 7
_diffrn_reflns_limit_l_min -7
_diffrn_reflns_number 26755
_diffrn_reflns_point_group_measured_fraction_full 0.417
_diffrn_reflns_point_group_measured_fraction_max 0.391
_diffrn_reflns_theta_full 25.242
_diffrn_reflns_theta_max 26.104
_diffrn_reflns_theta_min 3.208
_diffrn_source_current 1.0
_diffrn_source_power 0.05
_diffrn_source_voltage 50.0
_diffrn_standards_number 0
_exptl_absorpt_coefficient_mu 12.356
_exptl_absorpt_correction_T_max 0.7453
_exptl_absorpt_correction_T_min 0.6115
_exptl_absorpt_correction_type multi-scan
_exptl_absorpt_process_details
;
SADABS-2016/2 (Bruker,2016/2) was used for absorption correction.
wR2(int) was 0.0841 before and 0.0642 after correction.
The Ratio of minimum to maximum transmission is 0.8205.
The \l/2 correction factor is Not present.
;
_exptl_crystal_colour red
_exptl_crystal_density_diffrn 3.113
_exptl_crystal_description plate
_exptl_crystal_F_000 2000
_exptl_crystal_size_max 0.167
_exptl_crystal_size_mid 0.096
_exptl_crystal_size_min 0.050
_refine_diff_density_max 0.341
_refine_diff_density_min -0.300
_refine_diff_density_rms 0.092
_refine_ls_extinction_method none
_refine_ls_goodness_of_fit_ref 1.146
_refine_ls_hydrogen_treatment constr
_refine_ls_matrix_type full
_refine_ls_number_parameters 95
_refine_ls_number_reflns 938
_refine_ls_number_restraints 0
_refine_ls_restrained_S_all 1.146
_refine_ls_R_factor_all 0.0159
_refine_ls_R_factor_gt 0.0151
_refine_ls_shift/su_max 0.001
_refine_ls_shift/su_mean 0.000
_refine_ls_structure_factor_coef Fsqd
_refine_ls_weighting_details 'w=1/[\s^2^(Fo^2^)+(0.0139P)^2^+4.3102P] where P=(Fo^2^+2Fc^2^)/3'
_refine_ls_weighting_scheme calc
_refine_ls_wR_factor_gt 0.0352
_refine_ls_wR_factor_ref 0.0355
_reflns_Friedel_coverage 0.000
_reflns_number_gt 909
_reflns_number_total 938
_reflns_threshold_expression 'I > 2\s(I)'
_cod_data_source_file d4sc06637e4.cif
_cod_data_source_block 1p65gpa_d_good
_cod_depositor_comments 'Adding full bibliography for 1573956--1573967.cif.'
_cod_database_code 1573960
_shelx_shelxl_version_number 2019/1
_shelx_space_group_comment
;
The symmetry employed for this shelxl refinement is uniquely defined
by the following loop, which should always be used as a source of
symmetry information in preference to the above space-group names.
They are only intended as comments.
;
_olex2_refinement_description
;
1. Fixed Uiso
 At 1.2 times of:
  All C(H) groups, All C(H,H) groups
 At 1.5 times of:
  All N(H,H,H) groups
2.a Secondary CH2 refined with riding coordinates:
 C2(H2A,H2B), C1(H1D,H1E)
2.b Aromatic/amide H refined with riding coordinates:
 C5(H5), C8(H8)
2.c Idealised Me refined as rotating group:
 N1(H1A,H1B,H1C)
;
_olex2_submission_special_instructions 'No special instructions were received'
_olex2_exptl_crystal_mounting_method 'Crystal mounted in a Diamond anvil cell of 100 degre opening angle'

loop_
_space_group_symop_operation_xyz
'x, y, z'
'-x+1/2, -y, z+1/2'
'-x, y+1/2, -z'
'x+1/2, -y+1/2, -z+1/2'
'-x, -y, -z'
'x-1/2, y, -z-1/2'
'x, -y-1/2, z'
'-x-1/2, y-1/2, z-1/2'

loop_
_atom_site_label
_atom_site_type_symbol
_atom_site_fract_x
_atom_site_fract_y
_atom_site_fract_z
_atom_site_U_iso_or_equiv
_atom_site_adp_type
_atom_site_occupancy
_atom_site_site_symmetry_order
_atom_site_calc_flag
_atom_site_refinement_flags_posn
_atom_site_refinement_flags_adp
_atom_site_refinement_flags_occupancy
_atom_site_disorder_assembly
_atom_site_disorder_group
Pb1 Pb 0.34351(2) 0.750000 0.69763(4) 0.0285(4) Uani 1 2 d S T P . .
I1 I 0.35080(3) 0.750000 0.20481(6) 0.0320(6) Uani 1 2 d S T P . .
I2 I 0.09447(3) 0.750000 0.75569(7) 0.0364(6) Uani 1 2 d S T P . .
I3 I 0.32276(2) 0.64267(3) 0.67267(4) 0.0336(5) Uani 1 1 d . . . . .
F2 F 0.4442(2) 0.4111(3) 0.3605(5) 0.034(5) Uani 1 1 d . . . . .
F1 F 0.26345(18) 0.4482(2) 0.4359(4) 0.037(4) Uani 1 1 d . . . . .
N4 N 0.4063(3) 0.5935(4) 0.2019(6) 0.0240(10) Uiso 1 1 d . . . . .
N2 N 0.5066(3) 0.6001(4) 0.1466(5) 0.0226(9) Uiso 1 1 d . . . . .
C3 C 0.5041(3) 0.5289(5) 0.2232(7) 0.0197(11) Uiso 1 1 d . . . . .
C6 C 0.3378(3) 0.4770(5) 0.3600(7) 0.0214(12) Uiso 1 1 d . . . . .
N3 N 0.5691(3) 0.5627(3) 0.1570(5) 0.0227(9) Uiso 1 1 d . . . . .
N1 N 0.6957(3) 0.6459(3) 0.3361(6) 0.0343(11) Uiso 1 1 d . . . . .
H1A H 0.684534 0.615546 0.345801 0.051 Uiso 1 1 calc R U . . .
H1B H 0.715909 0.656808 0.458359 0.051 Uiso 1 1 calc R U . . .
H1C H 0.745742 0.651241 0.242925 0.051 Uiso 1 1 calc R U . . .
C2 C 0.5458(4) 0.6448(4) 0.0897(7) 0.0284(11) Uiso 1 1 d . . . . .
H2A H 0.488215 0.663462 0.037380 0.034 Uiso 1 1 calc R U . . .
H2B H 0.597155 0.641345 -0.020154 0.034 Uiso 1 1 calc R U . . .
C7 C 0.4377(4) 0.4562(6) 0.3229(9) 0.0245(16) Uiso 1 1 d . . . . .
C1 C 0.5964(4) 0.6693(4) 0.2711(7) 0.0345(13) Uiso 1 1 d . . . . .
H1D H 0.611838 0.701030 0.232932 0.041 Uiso 1 1 calc R U . . .
H1E H 0.547576 0.669853 0.386273 0.041 Uiso 1 1 calc R U . . .
C5 C 0.3173(4) 0.5228(5) 0.3303(7) 0.0232(12) Uiso 1 1 d . . . . .
H5 H 0.251686 0.535675 0.357742 0.028 Uiso 1 1 calc R U . . .
C4 C 0.4029(3) 0.5497(5) 0.2544(7) 0.0212(11) Uiso 1 1 d . . . . .
C8 C 0.5218(4) 0.4821(5) 0.2549(7) 0.0221(11) Uiso 1 1 d . . . . .
H8 H 0.587368 0.468828 0.231213 0.027 Uiso 1 1 calc R U . . .

loop_
_atom_site_aniso_label
_atom_site_aniso_U_11
_atom_site_aniso_U_22
_atom_site_aniso_U_33
_atom_site_aniso_U_23
_atom_site_aniso_U_13
_atom_site_aniso_U_12
Pb1 0.02274(15) 0.0381(14) 0.02473(16) 0.000 -0.00025(9) 0.000
I1 0.0329(2) 0.042(2) 0.0212(2) 0.000 0.00043(15) 0.000
I2 0.0192(2) 0.053(2) 0.0371(2) 0.000 0.00066(17) 0.000
I3 0.03149(18) 0.0416(15) 0.02787(17) -0.0003(3) -0.00012(11) 0.0034(3)
F2 0.0374(16) 0.023(16) 0.0426(17) 0.000(3) 0.0032(12) -0.001(3)
F1 0.0255(13) 0.045(12) 0.0408(15) 0.005(2) 0.0063(11) -0.008(2)

loop_
_atom_type_symbol
_atom_type_description
_atom_type_scat_dispersion_real
_atom_type_scat_dispersion_imag
_atom_type_scat_source
C C 0.0033 0.0016 'International Tables Vol C Tables 4.2.6.8 and 6.1.1.4'
H H 0.0000 0.0000 'International Tables Vol C Tables 4.2.6.8 and 6.1.1.4'
F F 0.0171 0.0103 'International Tables Vol C Tables 4.2.6.8 and 6.1.1.4'
I I -0.4742 1.8119 'International Tables Vol C Tables 4.2.6.8 and 6.1.1.4'
N N 0.0061 0.0033 'International Tables Vol C Tables 4.2.6.8 and 6.1.1.4'
Pb Pb -3.3944 10.1111 'International Tables Vol C Tables 4.2.6.8 and 6.1.1.4'

loop_
_geom_angle_atom_site_label_1
_geom_angle_atom_site_label_2
_geom_angle_atom_site_label_3
_geom_angle
_geom_angle_site_symmetry_1
_geom_angle_site_symmetry_3
_geom_angle_publ_flag
I1 Pb1 I1 176.721(17) . 1_556 ?
I1 Pb1 I2 93.752(12) . 6_657 ?
I2 Pb1 I1 98.437(12) . . ?
I2 Pb1 I1 84.842(12) . 1_556 ?
I2 Pb1 I1 82.969(12) 6_657 1_556 ?
I2 Pb1 I2 167.811(8) . 6_657 ?
I3 Pb1 I1 93.103(7) 7_575 1_556 ?
I3 Pb1 I1 87.174(7) 7_575 . ?
I3 Pb1 I1 93.103(7) . 1_556 ?
I3 Pb1 I1 87.174(7) . . ?
I3 Pb1 I2 95.106(7) . 6_657 ?
I3 Pb1 I2 85.539(7) 7_575 . ?
I3 Pb1 I2 85.539(7) . . ?
I3 Pb1 I2 95.105(7) 7_575 6_657 ?
I3 Pb1 I3 168.627(14) . 7_575 ?
Pb1 I1 Pb1 176.722(17) . 1_554 ?
Pb1 I2 Pb1 178.641(15) . 6_557 ?
C4 N4 N2 103.8(7) . . ?
N4 N2 N3 115.8(9) . . ?
N4 N2 C2 121.9(9) . . ?
N3 N2 C2 122.2(5) . . ?
N3 C3 C4 106.9(10) . . ?
N3 C3 C8 130.9(5) . . ?
C8 C3 C4 122.2(8) . . ?
F1 C6 C7 115.0(11) . . ?
F1 C6 C5 121.2(5) . . ?
C5 C6 C7 123.8(9) . . ?
N2 N3 C3 103.7(5) . . ?
H1A N1 H1B 109.5 . . ?
H1A N1 H1C 109.5 . . ?
H1B N1 H1C 109.5 . . ?
C1 N1 H1A 109.5 . . ?
C1 N1 H1B 109.5 . . ?
C1 N1 H1C 109.5 . . ?
N2 C2 H2A 109.3 . . ?
N2 C2 H2B 109.3 . . ?
N2 C2 C1 111.8(6) . . ?
H2A C2 H2B 107.9 . . ?
C1 C2 H2A 109.3 . . ?
C1 C2 H2B 109.3 . . ?
F2 C7 C6 116.0(9) . . ?
F2 C7 C8 123.0(9) . . ?
C8 C7 C6 121.0(14) . . ?
N1 C1 C2 111.4(8) . . ?
N1 C1 H1D 109.3 . . ?
N1 C1 H1E 109.3 . . ?
C2 C1 H1D 109.3 . . ?
C2 C1 H1E 109.3 . . ?
H1D C1 H1E 108.0 . . ?
C6 C5 H5 122.2 . . ?
C6 C5 C4 115.7(7) . . ?
C4 C5 H5 122.2 . . ?
N4 C4 C3 109.8(7) . . ?
N4 C4 C5 129.9(8) . . ?
C5 C4 C3 120.3(12) . . ?
C3 C8 H8 121.5 . . ?
C7 C8 C3 116.9(8) . . ?
C7 C8 H8 121.5 . . ?

loop_
_geom_bond_atom_site_label_1
_geom_bond_atom_site_label_2
_geom_bond_distance
_geom_bond_site_symmetry_2
_geom_bond_publ_flag
Pb1 I1 3.2828(5) 1_556 ?
Pb1 I1 3.1899(5) . ?
Pb1 I2 3.2012(5) 6_657 ?
Pb1 I2 3.1848(5) . ?
Pb1 I3 3.1185(10) . ?
Pb1 I3 3.1185(10) 7_575 ?
F2 C7 1.330(17) . ?
F1 C6 1.352(10) . ?
N4 N2 1.336(6) . ?
N4 C4 1.313(15) . ?
N2 N3 1.344(12) . ?
N2 C2 1.433(15) . ?
C3 N3 1.348(12) . ?
C3 C4 1.433(10) . ?
C3 C8 1.387(15) . ?
C6 C7 1.425(11) . ?
C6 C5 1.362(16) . ?
N1 H1A 0.8900 . ?
N1 H1B 0.8900 . ?
N1 H1C 0.8900 . ?
N1 C1 1.491(9) . ?
C2 H2A 0.9700 . ?
C2 H2B 0.9700 . ?
C2 C1 1.514(10) . ?
C7 C8 1.375(13) . ?
C1 H1D 0.9700 . ?
C1 H1E 0.9700 . ?
C5 H5 0.9300 . ?
C5 C4 1.423(12) . ?
C8 H8 0.9300 . ?

loop_
_geom_torsion_atom_site_label_1
_geom_torsion_atom_site_label_2
_geom_torsion_atom_site_label_3
_geom_torsion_atom_site_label_4
_geom_torsion
_geom_torsion_site_symmetry_1
_geom_torsion_site_symmetry_2
_geom_torsion_site_symmetry_3
_geom_torsion_site_symmetry_4
_geom_torsion_publ_flag
F2 C7 C8 C3 -179.6(6) . . . . ?
F1 C6 C7 F2 2.2(9) . . . . ?
F1 C6 C7 C8 -177.0(5) . . . . ?
F1 C6 C5 C4 178.5(4) . . . . ?
N4 N2 N3 C3 0.4(5) . . . . ?
N4 N2 C2 C1 95.0(5) . . . . ?
N2 N4 C4 C3 -1.9(7) . . . . ?
N2 N4 C4 C5 178.7(5) . . . . ?
N2 C2 C1 N1 68.0(7) . . . . ?
C6 C7 C8 C3 -0.4(9) . . . . ?
C6 C5 C4 N4 176.5(7) . . . . ?
C6 C5 C4 C3 -2.9(8) . . . . ?
N3 N2 C2 C1 -81.9(7) . . . . ?
N3 C3 C4 N4 2.2(7) . . . . ?
N3 C3 C4 C5 -178.3(5) . . . . ?
N3 C3 C8 C7 -179.5(5) . . . . ?
C2 N2 N3 C3 177.4(5) . . . . ?
C7 C6 C5 C4 1.1(9) . . . . ?
C5 C6 C7 F2 179.8(6) . . . . ?
C5 C6 C7 C8 0.6(10) . . . . ?
C4 N4 N2 N3 0.9(7) . . . . ?
C4 N4 N2 C2 -176.1(5) . . . . ?
C4 C3 N3 N2 -1.5(5) . . . . ?
C4 C3 C8 C7 -1.5(9) . . . . ?
C8 C3 N3 N2 176.8(6) . . . . ?
C8 C3 C4 N4 -176.2(6) . . . . ?
C8 C3 C4 C5 3.3(8) . . . . ?
